data_1537130
loop_
_publ_author_name
'Rossell, H.J.'
'Scott, H.G.'

_publ_section_title
;
 The structure of the fluorite-related phase Ca2 Hf7 O16
;
_journal_name_full 'Journal of Solid State Chemistry'
_journal_page_first 345
_journal_page_last 350
_journal_volume 13
_journal_year 1975
_chemical_formula_sum 'Ca2 Hf7 O16'
_space_group_IT_number 148
_symmetry_space_group_name_Hall '-R 3'
_symmetry_space_group_name_H-M 'R -3 :H'
_cell_angle_alpha 90
_cell_angle_beta 90
_cell_angle_gamma 120
_cell_formula_units_Z 3
_cell_length_a 6.3294
_cell_length_b 6.3294
_cell_length_c 26.396
_cell_volume 915.786
_citation_journal_id_ASTM JSSCBI
_cod_data_source_file Rossell_JSSCBI_1975_1322.cif
_cod_data_source_block Ca2Hf7O16
_cod_original_cell_volume 915.7856
_cod_database_code 1537130

loop_
_symmetry_equiv_pos_as_xyz
x,y,z
-y,x-y,z
-x+y,-x,z
-x,-y,-z
y,-x+y,-z
x-y,x,-z
x+2/3,y+1/3,z+1/3
-y+2/3,x-y+1/3,z+1/3
-x+y+2/3,-x+1/3,z+1/3
-x+2/3,-y+1/3,-z+1/3
y+2/3,-x+y+1/3,-z+1/3
x-y+2/3,x+1/3,-z+1/3
x+1/3,y+2/3,z+2/3
-y+1/3,x-y+2/3,z+2/3
-x+y+1/3,-x+2/3,z+2/3
-x+1/3,-y+2/3,-z+2/3
y+1/3,-x+y+2/3,-z+2/3
x-y+1/3,x+2/3,-z+2/3

loop_
_atom_site_label
_atom_site_type_symbol
_atom_site_fract_x
_atom_site_fract_y
_atom_site_fract_z
_atom_site_occupancy
_atom_site_U_iso_or_equiv
O4 O-2 -0.003 0.374 0.1976 1 0.0
Hf2 Hf+4 -0.001 0.361 0.1133 1 0.0
Ca1 Ca+2 0 0 0.3348 1 0.0
O2 O-2 0 0 0.4068 1 0.0
O1 O-2 0 0 0.2465 1 0.0
O3 O-2 -0.006 0.34 0.0335 1 0.0
Hf1 Hf+4 0 0 0 1 0.0
